data_1574436
loop_
_publ_author_name
'Metherall, Jessica P.'
'Corner, Philip A.'
'McCabe, James F.'
'Probert, Michael R.'
'Hall, Michael J.'

_publ_section_title
;
 High-throughput encapsulated nanodroplet screening for accelerated
 co-crystal discovery
;
_journal_issue 22
_journal_name_full 'Chemical Science'
_journal_page_first 9843
_journal_page_last 9853
_journal_paper_doi 10.1039/D4SC07556K
_journal_volume 16
_journal_year 2025
_chemical_formula_moiety 'C8 H8 O5, C6 H6 N2 O'
_chemical_formula_sum 'C14 H14 N2 O6'
_chemical_formula_weight 306.27
_chemical_name_systematic 'nicotinamide_methyl gallate'
_space_group_crystal_system triclinic
_space_group_IT_number 2
_space_group_name_Hall '-P 1'
_space_group_name_H-M_alt 'P -1'
_atom_sites_solution_hydrogens mixed
_atom_sites_solution_primary dual
_audit_block_doi 10.5517/ccdc.csd.cc2kmbxg
_audit_creation_date 2024-07-16
_audit_creation_method
;
Olex2 1.5
(compiled 2024.02.16 svn.r378c4104 for OlexSys, GUI svn.r6928)
;
_audit_update_record
;
2024-07-18 deposited with the CCDC.	2025-04-22 downloaded from the CCDC.
;
_cell_angle_alpha 85.429(4)
_cell_angle_beta 88.957(4)
_cell_angle_gamma 83.901(4)
_cell_formula_units_Z 2
_cell_length_a 5.1980(3)
_cell_length_b 7.7142(4)
_cell_length_c 16.8659(8)
_cell_measurement_reflns_used 2966
_cell_measurement_temperature 149.99(10)
_cell_measurement_theta_max 76.9670
_cell_measurement_theta_min 5.2470
_cell_volume 670.30(6)
_computing_cell_refinement 'CrysAlisPro 1.171.42.73a (Rigaku OD, 2022)'
_computing_data_collection 'CrysAlisPro 1.171.42.73a (Rigaku OD, 2022)'
_computing_data_reduction 'CrysAlisPro 1.171.42.73a (Rigaku OD, 2022)'
_computing_molecular_graphics 'Olex2 1.5 (Dolomanov et al., 2009)'
_computing_publication_material 'Olex2 1.5 (Dolomanov et al., 2009)'
_computing_structure_refinement 'SHELXL 2018/3 (Sheldrick, 2015)'
_computing_structure_solution 'SHELXT 2018/2 (Sheldrick, 2018)'
_diffrn_ambient_environment N~2~
_diffrn_ambient_temperature 149.99(10)
_diffrn_detector 'Hybrid Pixel Array Detector'
_diffrn_detector_area_resol_mean 10.0000
_diffrn_detector_type 'HyPix-Arc 100'
_diffrn_measured_fraction_theta_full 0.984
_diffrn_measured_fraction_theta_max 0.917
_diffrn_measurement_details
;
List of Runs (angles in degrees, time in seconds):

  # Type    Start    End  Width  t~exp~   \w     \q     \k     \f   Frames
#--------------------------------------------------------------------------
  1  \w    -63.00  17.00   0.50    0.54    --  -45.09  80.00 -70.00  160
  2  \w    -13.00  15.00   0.50    0.54    --  -45.09  38.00-180.00   56
  3  \w    -37.00  12.00   0.50    0.54    --  -45.09  57.00 -90.00   98
  4  \w    -14.00  19.00   0.50    0.54    --  -45.09  38.00 -30.00   66
  5  \w     -1.00  34.00   0.50    0.54    --  -45.09  38.00  90.00   70
  6  \w    -41.00 -16.00   0.50    0.54    --  -85.06  61.00  60.00   50
  7  \w    -45.00 -19.00   0.50    0.54    --  -85.06  61.00  30.00   52
  8  \w    -58.00 -19.00   0.50    0.54    --  -85.06  80.00 -70.00   78
  9  \w    -46.00 -14.00   0.50    0.54    --  -85.06  61.00 150.00   64
 10  \w    -98.00 -34.00   0.50    0.54    --  -45.09 -38.00 150.00  128
 11  \w   -147.00-122.00   0.50    0.54    --  -85.06 -80.00 166.00   50
 12  \w   -149.00-103.00   0.50    0.54    --  -85.06 -77.00  90.00   92
 13  \w   -150.00-103.00   0.50    0.54    --  -85.06 -77.00  60.00   94
 14  \w   -139.00-103.00   0.50    0.54    --  -85.06 -77.00   0.00   72
 15  \w   -152.00-107.00   0.50    0.54    --  -85.06 -77.00-180.00   90
 16  \w   -152.00-110.00   0.50    0.54    --  -85.06 -95.00 -60.00   84
 17  \w     93.00 133.00   0.50    0.54    --  100.34  45.00   0.00   80
 18  \w     96.00 166.00   0.50    0.54    --  109.85  30.00 120.00  140
 19  \w     68.00 140.00   0.50    0.54    --  109.85  15.00-120.00  144
 20  \w    106.00 149.00   0.50    0.54    --  100.34  30.00 -90.00   86
 21  \w    131.00 157.00   0.50    0.54    --  109.85  80.00 -70.00   52
 22  \w    153.00 178.00   0.50    0.54    --  109.85 125.00 -60.00   50
 23  \w     53.00  78.00   0.50    0.54    --  109.85 -80.00 166.00   50
 24  \w     41.00  79.00   0.50    0.54    --  100.34 -80.00 166.00   76
 25  \w     11.00  36.00   0.50    0.54    --   46.09 -80.00 166.00   50
 26  \w     46.00  75.00   0.50    0.54    --  109.85 -77.00  60.00   58
 27  \w     44.00  84.00   0.50    0.54    --  109.85 -95.00 -30.00   80
 28  \w     42.00  89.00   0.50    0.54    --  100.34 -95.00 -60.00   94
 29  \w     32.00  92.00   0.50    0.54    --  100.34 -95.00-120.00  120
 30  \w     63.00  88.00   0.50    0.54    --  109.85 -95.00-150.00   50
 31  \w     32.00  58.00   0.50    0.54    --  100.34 -95.00  30.00   52
 32  \w     66.00  92.00   0.50    0.54    --  109.85 -95.00   0.00   52
 33  \w     42.00  91.00   0.50    0.54    --  100.34 -95.00  60.00   98
 34  \w     35.00  90.00   0.50    0.54    --  100.34 -95.00 120.00  110
 35  \w     40.00  90.00   0.50    0.54    --  109.85 -95.00 150.00  100
;
_diffrn_measurement_device 'four-circle diffractometer'
_diffrn_measurement_device_type 'XtaLAB Synergy, Dualflex, HyPix-Arc 100'
_diffrn_measurement_method '\w scans'
_diffrn_orient_matrix_type 'CrysAlisPro convention (1999,Acta A55,543-557)'
_diffrn_orient_matrix_UB_11 0.0503809000
_diffrn_orient_matrix_UB_12 0.1475581000
_diffrn_orient_matrix_UB_13 0.0522745000
_diffrn_orient_matrix_UB_21 -0.2128427000
_diffrn_orient_matrix_UB_22 -0.0549659000
_diffrn_orient_matrix_UB_23 0.0585883000
_diffrn_orient_matrix_UB_31 0.2025084000
_diffrn_orient_matrix_UB_32 -0.1256623000
_diffrn_orient_matrix_UB_33 0.0472473000
_diffrn_radiation_monochromator mirror
_diffrn_radiation_probe x-ray
_diffrn_radiation_type 'Cu K\a'
_diffrn_radiation_wavelength 1.54184
_diffrn_reflns_av_R_equivalents 0.0371
_diffrn_reflns_av_unetI/netI 0.0469
_diffrn_reflns_Laue_measured_fraction_full 0.984
_diffrn_reflns_Laue_measured_fraction_max 0.917
_diffrn_reflns_limit_h_max 6
_diffrn_reflns_limit_h_min -5
_diffrn_reflns_limit_k_max 9
_diffrn_reflns_limit_k_min -9
_diffrn_reflns_limit_l_max 20
_diffrn_reflns_limit_l_min -19
_diffrn_reflns_number 6082
_diffrn_reflns_point_group_measured_fraction_full 0.984
_diffrn_reflns_point_group_measured_fraction_max 0.917
_diffrn_reflns_theta_full 67.684
_diffrn_reflns_theta_max 76.914
_diffrn_reflns_theta_min 2.628
_diffrn_source 'micro-focus sealed X-ray tube'
_diffrn_source_target Cu
_diffrn_source_type 'PhotonJet (Cu) X-ray Source'
_exptl_absorpt_coefficient_mu 1.026
_exptl_absorpt_correction_T_max 1.00000
_exptl_absorpt_correction_T_min 0.53789
_exptl_absorpt_correction_type multi-scan
_exptl_absorpt_process_details
;
CrysAlisPro 1.171.42.73a (Rigaku Oxford Diffraction, 2022)
Empirical absorption correction using spherical harmonics,
implemented in SCALE3 ABSPACK scaling algorithm.
;
_exptl_crystal_colour 'clear light colourless'
_exptl_crystal_colour_lustre clear
_exptl_crystal_colour_modifier light
_exptl_crystal_colour_primary colourless
_exptl_crystal_density_diffrn 1.517
_exptl_crystal_description plate
_exptl_crystal_F_000 320
_exptl_crystal_preparation
;
Crystallised from a saturated solution of nicotinamide
and methyl gallate (1:1) in MeNO2.
;
_exptl_crystal_recrystallization_method
'High-throughput screening via the ENaCt co-crystallisation protocol using SPT Labtech mosquito.'
_exptl_crystal_size_max 0.33
_exptl_crystal_size_mid 0.26
_exptl_crystal_size_min 0.12
_refine_diff_density_max 0.352
_refine_diff_density_min -0.259
_refine_diff_density_rms 0.058
_refine_ls_extinction_method none
_refine_ls_goodness_of_fit_ref 1.050
_refine_ls_hydrogen_treatment mixed
_refine_ls_matrix_type full
_refine_ls_number_parameters 215
_refine_ls_number_reflns 2606
_refine_ls_number_restraints 153
_refine_ls_restrained_S_all 1.019
_refine_ls_R_factor_all 0.0537
_refine_ls_R_factor_gt 0.0449
_refine_ls_shift/su_max 0.001
_refine_ls_shift/su_mean 0.000
_refine_ls_structure_factor_coef Fsqd
_refine_ls_weighting_details 'w=1/[\s^2^(Fo^2^)+(0.0882P)^2^+0.0096P] where P=(Fo^2^+2Fc^2^)/3'
_refine_ls_weighting_scheme calc
_refine_ls_wR_factor_gt 0.1245
_refine_ls_wR_factor_ref 0.1323
_reflns_Friedel_coverage 0.000
_reflns_number_gt 2152
_reflns_number_total 2606
_reflns_threshold_expression 'I > 2\s(I)'
_cod_data_source_file d4sc07556k2.cif
_cod_data_source_block nicotinamide_methyl_gallate
_cod_depositor_comments 'Adding full bibliography for 1574434--1574463.cif.'
_cod_database_code 1574436
_shelx_shelxl_version_number 2018/3
_chemical_oxdiff_formula 'C10 H12 O7 N2'
_shelx_space_group_comment
;
The symmetry employed for this shelxl refinement is uniquely defined
by the following loop, which should always be used as a source of
symmetry information in preference to the above space-group names.
They are only intended as comments.
;
_shelx_estimated_absorpt_t_max 0.887
_shelx_estimated_absorpt_t_min 0.639
_olex2_refinement_description
;
1. Fixed Uiso
 At 1.2 times of:
  All C(H) groups, All N(H,H) groups, All O(H) groups
 At 1.5 times of:
  All C(H,H,H) groups
2. Rigid body (RIGU) restrains
 All non-hydrogen atoms
 with sigma for 1-2 distances of 0.004 and sigma for 1-3 distances of 0.004
3.a Aromatic/amide H refined with riding coordinates:
 C2A(H2AA), C2B(H2B), C3B(H3B), C4B(H4B), C5B(H5B), C6A(H6A)
3.b Idealised Me refined as rotating group:
 C8A(H8AA,H8AB,H8AC)
;
_olex2_exptl_crystal_mounting_method
'Crystal mounted using inert oil from the encapsulation crystallisation technique onto a MiTeGen Kapton micromount.'
_olex2_submission_original_sample_id 'nicotinamide_methyl gallate'
_olex2_submission_special_instructions 'No special instructions were received'
_oxdiff_exptl_absorpt_empirical_details
;
Empirical correction (ABSPACK) includes:
- Absorption correction using spherical harmonics
- Frame scaling
;
_oxdiff_exptl_absorpt_empirical_full_max 1.476
_oxdiff_exptl_absorpt_empirical_full_min 0.572

loop_
_space_group_symop_operation_xyz
'x, y, z'
'-x, -y, -z'

loop_
_atom_site_label
_atom_site_type_symbol
_atom_site_fract_x
_atom_site_fract_y
_atom_site_fract_z
_atom_site_U_iso_or_equiv
_atom_site_adp_type
_atom_site_occupancy
_atom_site_site_symmetry_order
_atom_site_calc_flag
_atom_site_refinement_flags_posn
_atom_site_refinement_flags_adp
_atom_site_refinement_flags_occupancy
_atom_site_disorder_assembly
_atom_site_disorder_group
O1A O 0.2011(2) 0.75785(16) 0.84431(8) 0.0291(3) Uani 1 1 d . . . . .
H1A H 0.167(4) 0.736(3) 0.8965(14) 0.035 Uiso 1 1 d . U . . .
O1B O 0.4046(2) 0.27553(17) 0.49206(7) 0.0316(3) Uani 1 1 d . . . . .
O2A O 0.3477(2) 0.74505(15) 0.68600(7) 0.0262(3) Uani 1 1 d . . . . .
H2A H 0.216(4) 0.818(3) 0.7012(13) 0.031 Uiso 1 1 d . U . . .
O3A O 0.7963(2) 0.55701(16) 0.64480(7) 0.0271(3) Uani 1 1 d . . . . .
H3A H 0.691(4) 0.617(3) 0.6085(13) 0.032 Uiso 1 1 d . U . . .
O4A O 0.8703(3) 0.31666(19) 0.99007(8) 0.0392(4) Uani 1 1 d . . . . .
O5A O 1.1458(2) 0.24295(17) 0.89217(7) 0.0336(3) Uani 1 1 d . . . . .
N1B N 0.9274(3) -0.02188(18) 0.69625(9) 0.0260(3) Uani 1 1 d . . . . .
N2B N 0.8356(3) 0.28944(19) 0.47806(9) 0.0268(3) Uani 1 1 d . . . . .
H2BA H 0.985(4) 0.274(3) 0.4987(13) 0.032 Uiso 1 1 d . U . . .
H2BB H 0.818(4) 0.332(3) 0.4285(14) 0.032 Uiso 1 1 d . U . . .
C1A C 0.7884(3) 0.4454(2) 0.85822(10) 0.0235(4) Uani 1 1 d . . . . .
C1B C 0.6683(3) 0.1689(2) 0.60228(10) 0.0215(3) Uani 1 1 d . . . . .
C2A C 0.5661(3) 0.5471(2) 0.88130(10) 0.0249(4) Uani 1 1 d . . . . .
H2AA H 0.516167 0.544700 0.935806 0.030 Uiso 1 1 calc R U . . .
C2B C 0.4792(3) 0.1983(2) 0.66042(10) 0.0249(4) Uani 1 1 d . . . . .
H2B H 0.324667 0.272184 0.648184 0.030 Uiso 1 1 calc R U . . .
C3A C 0.4183(3) 0.6510(2) 0.82528(10) 0.0230(4) Uani 1 1 d . . . . .
C3B C 0.5184(3) 0.1192(2) 0.73587(10) 0.0284(4) Uani 1 1 d . . . . .
H3B H 0.392899 0.138926 0.776713 0.034 Uiso 1 1 calc R U . . .
C4A C 0.4882(3) 0.6529(2) 0.74430(9) 0.0214(3) Uani 1 1 d . . . . .
C4B C 0.7448(3) 0.0100(2) 0.75122(10) 0.0266(4) Uani 1 1 d . . . . .
H4B H 0.770759 -0.044532 0.803382 0.032 Uiso 1 1 calc R U . . .
C5A C 0.7175(3) 0.5544(2) 0.72228(10) 0.0223(3) Uani 1 1 d . . . . .
C5B C 0.8885(3) 0.0577(2) 0.62319(10) 0.0242(4) Uani 1 1 d . . . . .
H5B H 1.018257 0.036879 0.583687 0.029 Uiso 1 1 calc R U . . .
C6A C 0.8657(3) 0.4520(2) 0.77839(10) 0.0241(4) Uani 1 1 d . . . . .
H6A H 1.020485 0.385812 0.762870 0.029 Uiso 1 1 calc R U . . .
C6B C 0.6266(3) 0.2499(2) 0.51967(10) 0.0247(4) Uani 1 1 d . . . . .
C7A C 0.9341(3) 0.3328(2) 0.92018(10) 0.0248(4) Uani 1 1 d . . . . .
C8A C 1.3020(3) 0.1330(3) 0.94969(11) 0.0343(4) Uani 1 1 d . . . . .
H8AA H 1.458834 0.081707 0.923607 0.051 Uiso 1 1 calc R U . . .
H8AB H 1.203468 0.039403 0.972625 0.051 Uiso 1 1 calc R U . . .
H8AC H 1.350232 0.203009 0.992002 0.051 Uiso 1 1 calc R U . . .

loop_
_atom_site_aniso_label
_atom_site_aniso_U_11
_atom_site_aniso_U_22
_atom_site_aniso_U_33
_atom_site_aniso_U_23
_atom_site_aniso_U_13
_atom_site_aniso_U_12
O1A 0.0298(6) 0.0342(7) 0.0199(6) 0.0013(5) 0.0005(5) 0.0094(5)
O1B 0.0201(5) 0.0477(7) 0.0247(6) 0.0044(5) -0.0034(4) 0.0028(5)
O2A 0.0257(6) 0.0305(6) 0.0197(6) 0.0023(5) -0.0042(5) 0.0073(5)
O3A 0.0265(6) 0.0347(6) 0.0175(6) 0.0034(5) -0.0014(5) 0.0047(5)
O4A 0.0393(7) 0.0517(8) 0.0207(7) 0.0073(6) 0.0014(5) 0.0146(6)
O5A 0.0299(6) 0.0422(7) 0.0237(7) 0.0053(5) -0.0032(5) 0.0136(5)
N1B 0.0253(6) 0.0276(7) 0.0238(7) 0.0010(6) -0.0029(5) 0.0010(5)
N2B 0.0218(7) 0.0383(8) 0.0188(7) 0.0039(6) -0.0027(5) 0.0000(6)
C1A 0.0236(7) 0.0246(8) 0.0214(8) 0.0005(7) -0.0020(6) 0.0000(6)
C1B 0.0201(7) 0.0230(7) 0.0213(8) -0.0010(6) -0.0023(6) -0.0015(6)
C2A 0.0274(8) 0.0277(8) 0.0182(8) 0.0014(6) -0.0012(6) 0.0012(6)
C2B 0.0213(7) 0.0283(8) 0.0242(8) -0.0002(7) -0.0006(6) 0.0010(6)
C3A 0.0219(7) 0.0238(8) 0.0224(8) -0.0019(6) -0.0003(6) 0.0018(6)
C3B 0.0256(8) 0.0352(9) 0.0233(9) -0.0002(7) 0.0015(6) -0.0004(6)
C4A 0.0220(7) 0.0223(7) 0.0196(8) 0.0013(6) -0.0046(6) -0.0018(6)
C4B 0.0284(8) 0.0295(8) 0.0217(8) 0.0012(7) -0.0031(6) -0.0031(6)
C5A 0.0237(7) 0.0248(8) 0.0184(8) 0.0006(6) -0.0008(6) -0.0036(6)
C5B 0.0216(7) 0.0274(8) 0.0226(8) -0.0004(6) -0.0013(6) 0.0010(6)
C6A 0.0227(7) 0.0257(8) 0.0228(9) 0.0005(6) -0.0019(6) 0.0004(6)
C6B 0.0232(7) 0.0253(8) 0.0245(9) -0.0020(6) -0.0027(6) 0.0022(6)
C7A 0.0232(7) 0.0275(8) 0.0224(8) 0.0006(7) -0.0012(6) 0.0008(6)
C8A 0.0291(8) 0.0403(10) 0.0288(10) 0.0070(8) -0.0071(7) 0.0117(7)

loop_
_atom_type_symbol
_atom_type_description
_atom_type_scat_dispersion_real
_atom_type_scat_dispersion_imag
_atom_type_scat_source
C C 0.0181 0.0091 'International Tables Vol C Tables 4.2.6.8 and 6.1.1.4'
H H 0.0000 0.0000 'International Tables Vol C Tables 4.2.6.8 and 6.1.1.4'
N N 0.0311 0.0180 'International Tables Vol C Tables 4.2.6.8 and 6.1.1.4'
O O 0.0492 0.0322 'International Tables Vol C Tables 4.2.6.8 and 6.1.1.4'

loop_
_citation_id
_citation_doi
_citation_year
1 10.26434/chemrxiv-2024-40s32 2024

loop_
_geom_angle_atom_site_label_1
_geom_angle_atom_site_label_2
_geom_angle_atom_site_label_3
_geom_angle
_geom_angle_site_symmetry_1
_geom_angle_site_symmetry_3
_geom_angle_publ_flag
C3A O1A H1A 107.9(13) . . ?
C4A O2A H2A 116.5(14) . . ?
C5A O3A H3A 117.5(13) . . ?
C7A O5A C8A 116.40(14) . . ?
C4B N1B C5B 117.57(14) . . ?
H2BA N2B H2BB 120(2) . . ?
C6B N2B H2BA 121.3(14) . . ?
C6B N2B H2BB 119.0(13) . . ?
C2A C1A C6A 120.00(15) . . ?
C2A C1A C7A 117.88(15) . . ?
C6A C1A C7A 122.12(15) . . ?
C2B C1B C6B 120.01(13) . . ?
C5B C1B C2B 117.90(15) . . ?
C5B C1B C6B 122.04(15) . . ?
C1A C2A H2AA 119.9 . . ?
C3A C2A C1A 120.21(16) . . ?
C3A C2A H2AA 119.9 . . ?
C1B C2B H2B 120.4 . . ?
C3B C2B C1B 119.22(14) . . ?
C3B C2B H2B 120.4 . . ?
O1A C3A C2A 123.11(15) . . ?
O1A C3A C4A 116.62(14) . . ?
C2A C3A C4A 120.27(15) . . ?
C2B C3B H3B 120.6 . . ?
C2B C3B C4B 118.77(16) . . ?
C4B C3B H3B 120.6 . . ?
O2A C4A C3A 123.61(14) . . ?
O2A C4A C5A 117.56(14) . . ?
C5A C4A C3A 118.83(14) . . ?
N1B C4B C3B 123.11(16) . . ?
N1B C4B H4B 118.4 . . ?
C3B C4B H4B 118.4 . . ?
O3A C5A C4A 120.65(14) . . ?
O3A C5A C6A 118.64(15) . . ?
C6A C5A C4A 120.70(15) . . ?
N1B C5B C1B 123.41(15) . . ?
N1B C5B H5B 118.3 . . ?
C1B C5B H5B 118.3 . . ?
C1A C6A H6A 120.1 . . ?
C5A C6A C1A 119.90(15) . . ?
C5A C6A H6A 120.1 . . ?
O1B C6B N2B 122.87(16) . . ?
O1B C6B C1B 120.06(15) . . ?
N2B C6B C1B 117.06(14) . . ?
O4A C7A O5A 121.86(15) . . ?
O4A C7A C1A 124.92(15) . . ?
O5A C7A C1A 113.19(14) . . ?
O5A C8A H8AA 109.5 . . ?
O5A C8A H8AB 109.5 . . ?
O5A C8A H8AC 109.5 . . ?
H8AA C8A H8AB 109.5 . . ?
H8AA C8A H8AC 109.5 . . ?
H8AB C8A H8AC 109.5 . . ?

loop_
_geom_bond_atom_site_label_1
_geom_bond_atom_site_label_2
_geom_bond_distance
_geom_bond_site_symmetry_2
_geom_bond_publ_flag
O1A H1A 0.90(2) . ?
O1A C3A 1.3742(19) . ?
O1B C6B 1.2423(19) . ?
O2A H2A 0.89(2) . ?
O2A C4A 1.3454(19) . ?
O3A H3A 0.90(2) . ?
O3A C5A 1.361(2) . ?
O4A C7A 1.219(2) . ?
O5A C7A 1.336(2) . ?
O5A C8A 1.439(2) . ?
N1B C4B 1.333(2) . ?
N1B C5B 1.341(2) . ?
N2B H2BA 0.85(2) . ?
N2B H2BB 0.88(2) . ?
N2B C6B 1.332(2) . ?
C1A C2A 1.393(2) . ?
C1A C6A 1.397(2) . ?
C1A C7A 1.471(2) . ?
C1B C2B 1.390(2) . ?
C1B C5B 1.388(2) . ?
C1B C6B 1.491(2) . ?
C2A H2AA 0.9500 . ?
C2A C3A 1.379(2) . ?
C2B H2B 0.9500 . ?
C2B C3B 1.376(2) . ?
C3A C4A 1.406(2) . ?
C3B H3B 0.9500 . ?
C3B C4B 1.388(2) . ?
C4A C5A 1.404(2) . ?
C4B H4B 0.9500 . ?
C5A C6A 1.375(2) . ?
C5B H5B 0.9500 . ?
C6A H6A 0.9500 . ?
C8A H8AA 0.9800 . ?
C8A H8AB 0.9800 . ?
C8A H8AC 0.9800 . ?

loop_
_geom_torsion_atom_site_label_1
_geom_torsion_atom_site_label_2
_geom_torsion_atom_site_label_3
_geom_torsion_atom_site_label_4
_geom_torsion
_geom_torsion_site_symmetry_1
_geom_torsion_site_symmetry_2
_geom_torsion_site_symmetry_3
_geom_torsion_site_symmetry_4
_geom_torsion_publ_flag
O1A C3A C4A O2A -3.6(2) . . . . ?
O1A C3A C4A C5A 176.07(13) . . . . ?
O2A C4A C5A O3A 1.7(2) . . . . ?
O2A C4A C5A C6A -177.59(14) . . . . ?
O3A C5A C6A C1A -179.38(14) . . . . ?
C1A C2A C3A O1A -178.18(15) . . . . ?
C1A C2A C3A C4A 1.2(2) . . . . ?
C1B C2B C3B C4B -1.0(2) . . . . ?
C2A C1A C6A C5A -2.2(2) . . . . ?
C2A C1A C7A O4A 2.7(3) . . . . ?
C2A C1A C7A O5A -179.01(14) . . . . ?
C2A C3A C4A O2A 177.05(14) . . . . ?
C2A C3A C4A C5A -3.3(2) . . . . ?
C2B C1B C5B N1B -0.1(2) . . . . ?
C2B C1B C6B O1B -31.7(2) . . . . ?
C2B C1B C6B N2B 149.33(16) . . . . ?
C2B C3B C4B N1B 0.2(3) . . . . ?
C3A C4A C5A O3A -177.93(14) . . . . ?
C3A C4A C5A C6A 2.8(2) . . . . ?
C4A C5A C6A C1A 0.0(2) . . . . ?
C4B N1B C5B C1B -0.7(2) . . . . ?
C5B N1B C4B C3B 0.7(2) . . . . ?
C5B C1B C2B C3B 1.0(2) . . . . ?
C5B C1B C6B O1B 145.76(16) . . . . ?
C5B C1B C6B N2B -33.3(2) . . . . ?
C6A C1A C2A C3A 1.6(2) . . . . ?
C6A C1A C7A O4A -176.98(17) . . . . ?
C6A C1A C7A O5A 1.3(2) . . . . ?
C6B C1B C2B C3B 178.48(15) . . . . ?
C6B C1B C5B N1B -177.60(15) . . . . ?
C7A C1A C2A C3A -178.12(14) . . . . ?
C7A C1A C6A C5A 177.54(14) . . . . ?
C8A O5A C7A O4A -3.2(2) . . . . ?
C8A O5A C7A C1A 178.51(14) . . . . ?
